data_7059008
loop_
_publ_author_name
'Yang, Zhen-Li'
'Wang, Zhen'
'Cao, Wenli'
'Li, Tong'
'Yang, Junqing'
'Zhang, Jianguo'

_publ_section_title
;
 New green energetic materials based on unsymmetrically substituted
 pyrazole-tetrazine and hydroperchlorate thereof
;
_journal_name_full 'New Journal of Chemistry'
_journal_paper_doi 10.1039/C9NJ04519H
_journal_year 2019
_chemical_formula_moiety 'Cl O4, C9 H12 N11'
_chemical_formula_sum 'C9 H12 Cl N11 O4'
_chemical_formula_weight 373.75
_space_group_crystal_system triclinic
_space_group_IT_number 2
_space_group_name_Hall '-P 1'
_space_group_name_H-M_alt 'P -1'
_atom_sites_solution_hydrogens mixed
_atom_sites_solution_primary direct
_audit_creation_date 2019-10-10
_audit_creation_method
;
Olex2 1.2
(compiled 2018.05.29 svn.r3508 for OlexSys, GUI svn.r5506)
;
_audit_update_record
;
2019-10-23 deposited with the CCDC.	2019-10-25 downloaded from the CCDC.
;
_cell_angle_alpha 72.190(2)
_cell_angle_beta 86.574(3)
_cell_angle_gamma 84.812(3)
_cell_formula_units_Z 2
_cell_length_a 7.2659(9)
_cell_length_b 9.2453(14)
_cell_length_c 11.8288(16)
_cell_measurement_reflns_used 935
_cell_measurement_temperature 293(2)
_cell_measurement_theta_max 67.2570
_cell_measurement_theta_min 3.9120
_cell_volume 752.99(18)
_computing_cell_refinement 'Bruker SMART'
_computing_data_collection 'Bruker SMART'
_computing_data_reduction 'Bruker SHELXTL'
_computing_molecular_graphics 'Olex2 (Dolomanov et al., 2009)'
_computing_publication_material 'Olex2 (Dolomanov et al., 2009)'
_computing_structure_refinement 'ShelXL (Sheldrick, 2015)'
_computing_structure_solution 'ShelXS (Sheldrick, 2008)'
_diffrn_ambient_temperature 293(2)
_diffrn_measured_fraction_theta_full 0.997
_diffrn_measured_fraction_theta_max 0.997
_diffrn_measurement_device_type 'CCD area detector'
_diffrn_measurement_method 'phi and omega scans'
_diffrn_radiation_type CuK\a
_diffrn_radiation_wavelength 1.54178
_diffrn_reflns_av_R_equivalents 0.0311
_diffrn_reflns_av_unetI/netI 0.0614
_diffrn_reflns_Laue_measured_fraction_full 0.997
_diffrn_reflns_Laue_measured_fraction_max 0.997
_diffrn_reflns_limit_h_max 8
_diffrn_reflns_limit_h_min -6
_diffrn_reflns_limit_k_max 10
_diffrn_reflns_limit_k_min -9
_diffrn_reflns_limit_l_max 12
_diffrn_reflns_limit_l_min -13
_diffrn_reflns_number 4158
_diffrn_reflns_point_group_measured_fraction_full 0.997
_diffrn_reflns_point_group_measured_fraction_max 0.997
_diffrn_reflns_theta_full 66.023
_diffrn_reflns_theta_max 66.023
_diffrn_reflns_theta_min 3.927
_exptl_absorpt_coefficient_mu 2.703
_exptl_absorpt_correction_T_max 0.8767
_exptl_absorpt_correction_T_min 0.6565
_exptl_absorpt_correction_type multi-scan
_exptl_absorpt_process_details sadabs
_exptl_crystal_colour colorless
_exptl_crystal_density_diffrn 1.648
_exptl_crystal_description rod
_exptl_crystal_F_000 384
_exptl_crystal_size_max 0.17
_exptl_crystal_size_mid 0.08
_exptl_crystal_size_min 0.05
_refine_diff_density_max 0.346
_refine_diff_density_min -0.237
_refine_diff_density_rms 0.054
_refine_ls_extinction_method none
_refine_ls_goodness_of_fit_ref 0.979
_refine_ls_hydrogen_treatment constr
_refine_ls_matrix_type full
_refine_ls_number_parameters 265
_refine_ls_number_reflns 2617
_refine_ls_number_restraints 134
_refine_ls_restrained_S_all 0.997
_refine_ls_R_factor_all 0.0939
_refine_ls_R_factor_gt 0.0533
_refine_ls_shift/su_max 0.001
_refine_ls_shift/su_mean 0.000
_refine_ls_structure_factor_coef Fsqd
_refine_ls_weighting_details 'w=1/[\s^2^(Fo^2^)+(0.0695P)^2^] where P=(Fo^2^+2Fc^2^)/3'
_refine_ls_weighting_scheme calc
_refine_ls_wR_factor_gt 0.1243
_refine_ls_wR_factor_ref 0.1447
_reflns_Friedel_coverage 0.000
_reflns_number_gt 1658
_reflns_number_total 2617
_reflns_threshold_expression 'I > 2\s(I)'
_cod_data_source_file c9nj04519h1.cif
_cod_data_source_block 170224c
_cod_database_code 7059008
_shelx_shelxl_version_number 2018/3
_shelx_space_group_comment
;
The symmetry employed for this shelxl refinement is uniquely defined
by the following loop, which should always be used as a source of
symmetry information in preference to the above space-group names.
They are only intended as comments.
;
_shelx_estimated_absorpt_t_max 0.877
_shelx_estimated_absorpt_t_min 0.657
_olex2_refinement_description
;
1. Fixed Uiso
 At 1.2 times of:
  All C(H) groups, All N(H) groups
 At 1.5 times of:
  All C(H,H,H) groups, All N(H,H) groups
2. Restrained distances
 Cl1-O3 = Cl1-O3' = Cl1-O4 = Cl1-O4' = Cl1-O2 = Cl1-O1' = Cl1-O1 = Cl1-O2'
 1.4 with sigma of 0.02
3. Uiso/Uaniso restraints and constraints
Cl1 \\sim O1 \\sim O2 \\sim O3 \\sim O4 \\sim O1' \\sim O2' \\sim O3' \\sim
O4': within 1.7A with sigma of 0.01 and sigma for terminal atoms of 0.01
Uanis(Cl1) \\sim Ueq, Uanis(O1) \\sim Ueq, Uanis(O2) \\sim Ueq, Uanis(O3) \\sim
Ueq, Uanis(O4) \\sim Ueq, Uanis(O1') \\sim Ueq, Uanis(O2') \\sim Ueq,
Uanis(O3') \\sim Ueq, Uanis(O4') \\sim Ueq: with sigma of 0.01 and sigma for
terminal atoms of 0.01
4. Others
 Sof(O1')=Sof(O2')=Sof(O3')=Sof(O4')=1-FVAR(1)
 Sof(O1)=Sof(O2)=Sof(O3)=Sof(O4)=FVAR(1)
5.a Riding coordinates:
 N5(H5A,H5B)
5.b Aromatic/amide H refined with riding coordinates:
 N1(H1), N4(H4), C2(H2), C6(H6)
5.c Idealised Me refined as rotating group:
 C8(H8A,H8B,H8C), C9(H9A,H9B,H9C)
;
_olex2_submission_special_instructions 'No special instructions were received'

loop_
_space_group_symop_operation_xyz
'x, y, z'
'-x, -y, -z'

loop_
_atom_site_label
_atom_site_type_symbol
_atom_site_fract_x
_atom_site_fract_y
_atom_site_fract_z
_atom_site_U_iso_or_equiv
_atom_site_adp_type
_atom_site_occupancy
_atom_site_site_symmetry_order
_atom_site_calc_flag
_atom_site_refinement_flags_posn
_atom_site_refinement_flags_adp
_atom_site_refinement_flags_occupancy
_atom_site_disorder_assembly
_atom_site_disorder_group
Cl1 Cl 0.33967(14) 0.32542(12) 0.95586(8) 0.0548(3) Uani 1 1 d D U . . .
N1 N 0.1573(5) 0.8316(4) 0.2659(3) 0.0628(9) Uani 1 1 d . . . . .
H1 H 0.161648 0.887202 0.312103 0.075 Uiso 1 1 calc R . . . .
N2 N 0.1484(5) 0.6776(4) 0.3056(3) 0.0589(9) Uani 1 1 d . . . . .
N3 N 0.1511(4) 0.7668(3) 0.1106(3) 0.0475(8) Uani 1 1 d . . . . .
N4 N 0.1399(4) 0.4989(3) 0.1982(3) 0.0559(9) Uani 1 1 d . . . . .
H4 H 0.120835 0.493262 0.128658 0.067 Uiso 1 1 calc R . . . .
N5 N 0.1519(5) 0.7796(4) -0.0116(3) 0.0599(9) Uani 1 1 d . . . . .
H5A H 0.056132 0.734336 -0.025077 0.090 Uiso 1 1 d R . . . .
H5B H 0.256562 0.733687 -0.031067 0.090 Uiso 1 1 d R . . . .
N6 N 0.1320(4) 0.2395(3) 0.2607(3) 0.0521(8) Uani 1 1 d . . . . .
N7 N 0.1629(4) 0.1070(3) 0.3431(3) 0.0497(8) Uani 1 1 d . . . . .
N8 N 0.2357(5) 0.2344(4) 0.4785(3) 0.0641(9) Uani 1 1 d . . . . .
N9 N 0.2082(5) 0.3673(4) 0.3950(3) 0.0659(10) Uani 1 1 d . . . . .
N10 N 0.2553(4) -0.0299(3) 0.5325(3) 0.0499(8) Uani 1 1 d . . . . .
N11 N 0.2325(4) -0.1589(3) 0.5013(3) 0.0534(8) Uani 1 1 d . . . . .
O1 O 0.1789(14) 0.4232(12) 0.9736(12) 0.061(2) Uani 0.610(19) 1 d D U P A 1
O2 O 0.4488(13) 0.2939(14) 1.0601(8) 0.076(2) Uani 0.610(19) 1 d D U P A 1
O3 O 0.2598(13) 0.1899(10) 0.9568(11) 0.087(2) Uani 0.610(19) 1 d D U P A 1
O4 O 0.4584(14) 0.3693(13) 0.8539(8) 0.075(2) Uani 0.610(19) 1 d D U P A 1
O1' O 0.419(2) 0.2337(18) 1.0628(12) 0.076(3) Uani 0.390(19) 1 d D U P A 2
O2' O 0.214(2) 0.4550(17) 0.9561(19) 0.058(3) Uani 0.390(19) 1 d D U P A 2
O3' O 0.261(2) 0.2287(17) 0.9023(15) 0.078(3) Uani 0.390(19) 1 d D U P A 2
O4' O 0.466(2) 0.4191(18) 0.8747(14) 0.076(3) Uani 0.390(19) 1 d D U P A 2
C1 C 0.1459(5) 0.6402(4) 0.2092(3) 0.0485(9) Uani 1 1 d . . . . .
C2 C 0.1585(5) 0.8857(5) 0.1502(4) 0.0588(11) Uani 1 1 d . . . . .
H2 H 0.163556 0.987045 0.104667 0.071 Uiso 1 1 calc R . . . .
C3 C 0.1616(5) 0.3638(4) 0.2885(3) 0.0482(9) Uani 1 1 d . . . . .
C4 C 0.2172(5) 0.1114(4) 0.4488(3) 0.0465(9) Uani 1 1 d . . . . .
C5 C 0.2886(5) -0.2747(4) 0.5945(3) 0.0543(10) Uani 1 1 d . . . . .
C6 C 0.3442(5) -0.2208(5) 0.6856(3) 0.0560(10) Uani 1 1 d . . . . .
H6 H 0.386844 -0.280470 0.759216 0.067 Uiso 1 1 calc R . . . .
C7 C 0.3245(5) -0.0667(5) 0.6467(3) 0.0524(10) Uani 1 1 d . . . . .
C8 C 0.2892(6) -0.4349(5) 0.5933(4) 0.0680(12) Uani 1 1 d . . . . .
H8A H 0.224147 -0.437954 0.525860 0.102 Uiso 1 1 calc GR . . . .
H8B H 0.229417 -0.494215 0.664901 0.102 Uiso 1 1 calc GR . . . .
H8C H 0.414453 -0.476188 0.588370 0.102 Uiso 1 1 calc GR . . . .
C9 C 0.3633(6) 0.0478(5) 0.7068(4) 0.0679(12) Uani 1 1 d . . . . .
H9A H 0.412919 -0.004021 0.783328 0.102 Uiso 1 1 calc GR . . . .
H9B H 0.250683 0.106343 0.716376 0.102 Uiso 1 1 calc GR . . . .
H9C H 0.451225 0.114551 0.659169 0.102 Uiso 1 1 calc GR . . . .

loop_
_atom_site_aniso_label
_atom_site_aniso_U_11
_atom_site_aniso_U_22
_atom_site_aniso_U_33
_atom_site_aniso_U_23
_atom_site_aniso_U_13
_atom_site_aniso_U_12
Cl1 0.0515(6) 0.0615(6) 0.0491(5) -0.0127(4) -0.0084(4) -0.0015(4)
N1 0.076(2) 0.053(2) 0.068(2) -0.0289(18) -0.0129(19) -0.0035(18)
N2 0.078(2) 0.049(2) 0.053(2) -0.0192(16) -0.0066(17) -0.0076(17)
N3 0.0504(18) 0.0412(17) 0.0504(19) -0.0116(14) -0.0095(14) -0.0035(14)
N4 0.079(2) 0.0452(19) 0.0446(18) -0.0111(14) -0.0138(16) -0.0091(16)
N5 0.065(2) 0.062(2) 0.0505(19) -0.0129(16) -0.0058(17) -0.0073(17)
N6 0.068(2) 0.0425(18) 0.0469(18) -0.0132(14) -0.0060(15) -0.0088(15)
N7 0.064(2) 0.0441(18) 0.0426(17) -0.0133(14) -0.0053(15) -0.0093(15)
N8 0.098(3) 0.047(2) 0.0499(19) -0.0162(16) -0.0212(18) -0.0014(18)
N9 0.097(3) 0.048(2) 0.055(2) -0.0155(16) -0.0248(19) -0.0041(18)
N10 0.060(2) 0.0484(19) 0.0417(17) -0.0132(14) -0.0050(15) -0.0049(15)
N11 0.069(2) 0.0445(18) 0.0452(18) -0.0106(14) -0.0054(16) -0.0062(16)
O1 0.046(4) 0.067(4) 0.063(4) -0.013(3) -0.007(3) 0.003(3)
O2 0.070(4) 0.095(5) 0.058(3) -0.015(3) -0.027(3) 0.008(4)
O3 0.102(4) 0.067(4) 0.090(5) -0.021(4) -0.002(4) -0.011(3)
O4 0.071(3) 0.087(5) 0.057(3) -0.010(3) 0.019(3) -0.006(4)
O1' 0.071(5) 0.080(6) 0.063(4) 0.001(5) -0.014(4) 0.004(5)
O2' 0.061(5) 0.054(5) 0.058(5) -0.016(4) -0.001(4) 0.000(4)
O3' 0.092(5) 0.072(5) 0.080(6) -0.038(4) -0.009(5) -0.004(4)
O4' 0.073(4) 0.075(6) 0.069(5) -0.008(4) 0.004(4) -0.005(5)
C1 0.051(2) 0.043(2) 0.053(2) -0.0147(17) -0.0114(18) -0.0021(17)
C2 0.062(3) 0.044(2) 0.070(3) -0.014(2) -0.014(2) -0.0056(19)
C3 0.051(2) 0.052(2) 0.044(2) -0.0191(18) -0.0069(17) 0.0003(17)
C4 0.051(2) 0.049(2) 0.042(2) -0.0172(17) -0.0005(17) -0.0033(17)
C5 0.061(3) 0.052(2) 0.045(2) -0.0081(18) -0.0019(19) -0.0018(19)
C6 0.062(3) 0.059(3) 0.042(2) -0.0074(18) -0.0079(18) -0.002(2)
C7 0.054(2) 0.064(3) 0.040(2) -0.0146(18) -0.0037(17) -0.0057(19)
C8 0.091(3) 0.058(3) 0.050(2) -0.009(2) -0.008(2) -0.001(2)
C9 0.085(3) 0.073(3) 0.050(2) -0.022(2) -0.015(2) -0.010(2)

loop_
_atom_type_symbol
_atom_type_description
_atom_type_scat_dispersion_real
_atom_type_scat_dispersion_imag
_atom_type_scat_source
C C 0.0181 0.0091 'International Tables Vol C Tables 4.2.6.8 and 6.1.1.4'
H H 0.0000 0.0000 'International Tables Vol C Tables 4.2.6.8 and 6.1.1.4'
Cl Cl 0.3639 0.7018 'International Tables Vol C Tables 4.2.6.8 and 6.1.1.4'
N N 0.0311 0.0180 'International Tables Vol C Tables 4.2.6.8 and 6.1.1.4'
O O 0.0492 0.0322 'International Tables Vol C Tables 4.2.6.8 and 6.1.1.4'

loop_
_geom_angle_atom_site_label_1
_geom_angle_atom_site_label_2
_geom_angle_atom_site_label_3
_geom_angle
O2 Cl1 O1 106.2(7)
O3 Cl1 O1 102.6(6)
O3 Cl1 O2 109.1(4)
O4 Cl1 O1 121.6(7)
O4 Cl1 O2 108.5(6)
O4 Cl1 O3 108.3(5)
O1' Cl1 O2' 119.9(12)
O1' Cl1 O3' 108.1(7)
O1' Cl1 O4' 114.1(9)
O3' Cl1 O2' 111.3(10)
O3' Cl1 O4' 110.7(7)
O4' Cl1 O2' 92.1(11)
N2 N1 H1 123.7
C2 N1 H1 123.7
C2 N1 N2 112.6(3)
C1 N2 N1 103.6(3)
C1 N3 N5 130.4(3)
C2 N3 N5 122.9(3)
C2 N3 C1 106.7(3)
C1 N4 H4 117.1
C1 N4 C3 125.8(3)
C3 N4 H4 117.1
N3 N5 H5A 109.0
N3 N5 H5B 109.0
H5A N5 H5B 109.5
N7 N6 C3 117.2(3)
N6 N7 C4 116.7(3)
C4 N8 N9 117.2(3)
N8 N9 C3 117.1(3)
N11 N10 C4 118.2(3)
N11 N10 C7 111.4(3)
C4 N10 C7 130.4(3)
C5 N11 N10 104.9(3)
N2 C1 N3 110.9(3)
N2 C1 N4 128.0(4)
N4 C1 N3 121.1(3)
N1 C2 N3 106.2(3)
N1 C2 H2 126.9
N3 C2 H2 126.9
N6 C3 N4 115.7(3)
N6 C3 N9 125.6(3)
N9 C3 N4 118.7(3)
N7 C4 N10 115.5(3)
N8 C4 N7 126.0(3)
N8 C4 N10 118.5(3)
N11 C5 C6 110.8(4)
N11 C5 C8 121.1(4)
C6 C5 C8 128.2(4)
C5 C6 H6 126.2
C7 C6 C5 107.7(3)
C7 C6 H6 126.2
N10 C7 C9 124.5(4)
C6 C7 N10 105.3(3)
C6 C7 C9 130.2(4)
C5 C8 H8A 109.5
C5 C8 H8B 109.5
C5 C8 H8C 109.5
H8A C8 H8B 109.5
H8A C8 H8C 109.5
H8B C8 H8C 109.5
C7 C9 H9A 109.5
C7 C9 H9B 109.5
C7 C9 H9C 109.5
H9A C9 H9B 109.5
H9A C9 H9C 109.5
H9B C9 H9C 109.5

loop_
_geom_bond_atom_site_label_1
_geom_bond_atom_site_label_2
_geom_bond_distance
Cl1 O1 1.457(9)
Cl1 O2 1.445(7)
Cl1 O3 1.425(8)
Cl1 O4 1.415(8)
Cl1 O1' 1.412(12)
Cl1 O2' 1.439(14)
Cl1 O3' 1.416(11)
Cl1 O4' 1.430(13)
N1 H1 0.8600
N1 N2 1.362(4)
N1 C2 1.306(5)
N2 C1 1.290(5)
N3 N5 1.413(4)
N3 C1 1.379(4)
N3 C2 1.326(5)
N4 H4 0.8600
N4 C1 1.356(4)
N4 C3 1.376(4)
N5 H5A 0.8900
N5 H5B 0.8901
N6 N7 1.322(4)
N6 C3 1.326(4)
N7 C4 1.346(4)
N8 N9 1.327(4)
N8 C4 1.309(5)
N9 C3 1.335(4)
N10 N11 1.378(4)
N10 C4 1.392(4)
N10 C7 1.401(4)
N11 C5 1.334(5)
C2 H2 0.9300
C5 C6 1.411(5)
C5 C8 1.485(5)
C6 H6 0.9300
C6 C7 1.354(5)
C7 C9 1.498(5)
C8 H8A 0.9600
C8 H8B 0.9600
C8 H8C 0.9600
C9 H9A 0.9600
C9 H9B 0.9600
C9 H9C 0.9600

loop_
_geom_torsion_atom_site_label_1
_geom_torsion_atom_site_label_2
_geom_torsion_atom_site_label_3
_geom_torsion_atom_site_label_4
_geom_torsion
N1 N2 C1 N3 -0.6(4)
N1 N2 C1 N4 179.1(4)
N2 N1 C2 N3 -0.2(5)
N5 N3 C1 N2 179.5(3)
N5 N3 C1 N4 -0.2(6)
N5 N3 C2 N1 -179.3(3)
N6 N7 C4 N8 2.6(6)
N6 N7 C4 N10 -177.8(3)
N7 N6 C3 N4 175.9(3)
N7 N6 C3 N9 -4.7(6)
N8 N9 C3 N4 -177.2(4)
N8 N9 C3 N6 3.4(6)
N9 N8 C4 N7 -3.9(6)
N9 N8 C4 N10 176.4(3)
N10 N11 C5 C6 0.9(4)
N10 N11 C5 C8 -178.4(3)
N11 N10 C4 N7 -0.8(5)
N11 N10 C4 N8 178.9(3)
N11 N10 C7 C6 0.0(4)
N11 N10 C7 C9 -179.6(4)
N11 C5 C6 C7 -0.9(5)
C1 N3 C2 N1 -0.1(4)
C1 N4 C3 N6 173.4(3)
C1 N4 C3 N9 -6.1(6)
C2 N1 N2 C1 0.5(5)
C2 N3 C1 N2 0.5(5)
C2 N3 C1 N4 -179.2(3)
C3 N4 C1 N2 -9.8(7)
C3 N4 C1 N3 169.8(3)
C3 N6 N7 C4 1.7(5)
C4 N8 N9 C3 0.9(6)
C4 N10 N11 C5 176.5(3)
C4 N10 C7 C6 -176.6(4)
C4 N10 C7 C9 3.8(6)
C5 C6 C7 N10 0.5(4)
C5 C6 C7 C9 -179.9(4)
C7 N10 N11 C5 -0.6(4)
C7 N10 C4 N7 175.6(3)
C7 N10 C4 N8 -4.6(6)
C8 C5 C6 C7 178.4(4)
